data_2200865
loop_
_publ_author_name
'S. Pandiarajan'
'B. Sridhar'
'R. K. Rajaram'

_publ_section_title
;
 Bis(<small>L</small>-proline) hydrogen(1+) perchlorate
;
_journal_issue 1
_journal_name_full 'Acta Crystallographica Section E'
_journal_page_first o74
_journal_page_last o76
_journal_paper_doi 10.1107/S1600536801021304
_journal_volume 58
_journal_year 2002
_chemical_formula_iupac '2C5 H9 N O2, H 1+. Cl O4 1-'
_chemical_formula_moiety '2C5 H9 N O2, H 1+. Cl O4 1-'
_chemical_formula_sum 'C10 H19 Cl N2 O8'
_chemical_formula_weight 330.72
_chemical_name_common 'Bis(L-proline) H + perchlorate'
_chemical_name_systematic
;
Bis(L-proline) H + perchlorate
;
_space_group_IT_number 4
_symmetry_cell_setting monoclinic
_symmetry_space_group_name_Hall 'P 2yb'
_symmetry_space_group_name_H-M 'P 1 21 1'
_atom_sites_solution_hydrogens geom
_atom_sites_solution_primary direct
_atom_sites_solution_secondary difmap
_audit_creation_method SHELXL-97
_cell_angle_alpha 90.00
_cell_angle_beta 90.95(4)
_cell_angle_gamma 90.00
_cell_formula_units_Z 2
_cell_length_a 7.848(6)
_cell_length_b 7.3951(14)
_cell_length_c 12.834(5)
_cell_measurement_reflns_used 25
_cell_measurement_temperature 293(2)
_cell_measurement_theta_max 11.60
_cell_measurement_theta_min 8.25
_cell_volume 744.7(7)
_computing_cell_refinement 'CAD-4 Software'
_computing_data_collection 'CAD-4 Software (Enraf-Nonius, 1989)'
_computing_data_reduction 'CAD-4 Software'
_computing_molecular_graphics 'PLATON (Spek, 1999)'
_computing_publication_material SHELXL97
_computing_structure_refinement 'SHELXL97 (Sheldrick, 1997)'
_computing_structure_solution 'SHELXS97 (Sheldrick, 1997)'
_diffrn_ambient_temperature 293(2)
_diffrn_measured_fraction_theta_full .999
_diffrn_measured_fraction_theta_max .999
_diffrn_measurement_device_type 'Enraf-Nonius sealed tube'
_diffrn_measurement_method \w-2\q
_diffrn_radiation_monochromator graphite
_diffrn_radiation_source 'fine-focus sealed tube'
_diffrn_radiation_type MoK\a
_diffrn_radiation_wavelength .71073
_diffrn_reflns_av_R_equivalents .009
_diffrn_reflns_av_sigmaI/netI .0244
_diffrn_reflns_limit_h_max 9
_diffrn_reflns_limit_h_min 0
_diffrn_reflns_limit_k_max 8
_diffrn_reflns_limit_k_min 0
_diffrn_reflns_limit_l_max 15
_diffrn_reflns_limit_l_min -15
_diffrn_reflns_number 1528
_diffrn_reflns_theta_full 24.97
_diffrn_reflns_theta_max 24.97
_diffrn_reflns_theta_min 2.60
_diffrn_standards_decay_% none
_diffrn_standards_interval_time 60
_diffrn_standards_number 3
_exptl_absorpt_coefficient_mu .297
_exptl_absorpt_correction_T_max .942
_exptl_absorpt_correction_T_min .899
_exptl_absorpt_correction_type '\y scan'
_exptl_absorpt_process_details '(North et al., 1968)'
_exptl_crystal_colour colorless
_exptl_crystal_density_diffrn 1.475
_exptl_crystal_density_meas 1.472
_exptl_crystal_density_method 'flotation in a mixture of carbon tetrachloride and xylene'
_exptl_crystal_description needle
_exptl_crystal_F_000 348
_exptl_crystal_size_max .5
_exptl_crystal_size_mid .3
_exptl_crystal_size_min .2
_refine_diff_density_max .29
_refine_diff_density_min -.29
_refine_ls_abs_structure_details 'Flack (1983)'
_refine_ls_abs_structure_Flack .07(17)
_refine_ls_extinction_method none
_refine_ls_goodness_of_fit_ref 1.12
_refine_ls_hydrogen_treatment mixed
_refine_ls_matrix_type full
_refine_ls_number_parameters 204
_refine_ls_number_reflns 1420
_refine_ls_number_restraints 19
_refine_ls_restrained_S_all 1.13
_refine_ls_R_factor_all .066
_refine_ls_R_factor_gt .051
_refine_ls_shift/su_max .002
_refine_ls_shift/su_mean .001
_refine_ls_structure_factor_coef Fsqd
_refine_ls_weighting_details 'calc w = 1/[\s^2^(Fo^2^)+(0.0739P)^2^+0.4916P] where P = (Fo^2^+2Fc^2^)/3'
_refine_ls_weighting_scheme calc
_refine_ls_wR_factor_gt .131
_refine_ls_wR_factor_ref .145
_reflns_number_gt 1181
_reflns_number_total 1420
_reflns_threshold_expression I>2\s(I)
_cod_data_source_file ci6056.cif
_cod_data_source_block I
_cod_original_cell_volume 744.7(5)
_cod_original_sg_symbol_H-M 'P 21'
_cod_database_code 2200865
_cod_database_fobs_code 2200865

loop_
_symmetry_equiv_pos_as_xyz
'x, y, z'
'-x, y+1/2, -z'

loop_
_atom_site_label
_atom_site_fract_x
_atom_site_fract_y
_atom_site_fract_z
_atom_site_U_iso_or_equiv
_atom_site_adp_type
_atom_site_calc_flag
_atom_site_refinement_flags
_atom_site_occupancy
_atom_site_disorder_assembly
_atom_site_disorder_group
_atom_site_type_symbol
Cl1 .25414(18) .3333(2) .78695(10) .0558(4) Uani d . 1 . . Cl
O1 .1316(7) .1989(8) .8086(4) .0846(16) Uani d . 1 . . O
O2 .2853(9) .4403(12) .8744(5) .117(2) Uani d . 1 . . O
O3 .1820(12) .4414(14) .7083(5) .155(4) Uani d . 1 . . O
O4 .4024(8) .2560(12) .7501(7) .143(3) Uani d . 1 . . O
O1A .3298(5) .4238(5) .4672(3) .0534(11) Uani d . 1 . . O
O1B .2380(5) .5672(5) .3241(3) .0503(10) Uani d . 1 . . O
C11 .2930(6) .5605(8) .4187(4) .0383(11) Uani d . 1 . . C
O2A .3390(8) .1049(8) .2919(5) .104(2) Uani d . 1 . . O
O2B .1743(7) .3035(6) .2113(4) .0757(15) Uani d . 1 . . O
H2B .229(10) .402(15) .281(6) .114 Uiso d . 1 . . H
C21 .2427(7) .1478(8) .2243(4) .0465(13) Uani d . 1 B . C
C12 .3080(7) .7429(8) .4713(4) .0405(12) Uani d . 1 A . C
H12 .3842 .8199 .4309 .049 Uiso calc R 1 . . H
C13 .1430(8) .8433(11) .4895(5) .0701(19) Uani d D 1 . . C
H13A .1112 .9152 .4290 .084 Uiso calc PR .76(2) A 1 H
H13B .0514 .7595 .5041 .084 Uiso calc PR .76(2) A 1 H
H13C .0492 .7738 .4620 .084 Uiso d PR .24(2) A 2 H
H13D .1442 .9580 .4544 .084 Uiso d PR .24(2) A 2 H
C14 .1797(14) .9616(15) .5814(6) .064(4) Uani d PDU .76(2) A 1 C
H14A .0754 .9939 .6164 .077 Uiso calc PR .76(2) A 1 H
H14B .2376 1.0713 .5605 .077 Uiso calc PR .76(2) A 1 H
C14' .1192(16) .857(5) .6027(8) .064(9) Uani d PDU .24(2) A 2 C
H14C .0494 .7578 .6273 .077 Uiso calc PR .24(2) A 2 H
H14D .0641 .9700 .6202 .077 Uiso calc PR .24(2) A 2 H
C15 .2924(8) .8481(11) .6506(4) .0610(16) Uani d D 1 . . C
H15A .2252 .7825 .7009 .073 Uiso calc PR .76(2) A 1 H
H15B .3743 .9232 .6880 .073 Uiso calc PR .76(2) A 1 H
H15C .2843 .7986 .7195 .073 Uiso d PR .24(2) A 2 H
H15D .3517 .9616 .6544 .073 Uiso d PR .24(2) A 2 H
N11 .3818(5) .7193(6) .5794(3) .0455(11) Uani d . 1 A . N
H11A .3666 .6048 .6011 .055 Uiso calc R 1 . . H
H11B .4943 .7429 .5796 .055 Uiso calc R 1 . . H
C22 .1845(8) .0128(8) .1437(5) .0515(15) Uani d D 1 . . C
H22 .0609 .0174 .1322 .062 Uiso calc PR .72(3) B 1 H
H22' .0613 .0065 .1544 .062 Uiso d PR .28(3) B 2 H
C23 .2814(18) .0425(14) .0419(7) .069(4) Uiso d PD .72(3) B 1 C
H23A .2293 .1380 .0005 .083 Uiso calc PR .72(3) B 1 H
H23B .3998 .0730 .0560 .083 Uiso calc PR .72(3) B 1 H
C23' .183(5) .034(3) .0271(8) .069(10) Uiso d PD .28(3) B 2 C
H23C .2465 .1399 .0066 .083 Uiso calc PR .28(3) B 2 H
H23D .0668 .0446 .0002 .083 Uiso calc PR .28(3) B 2 H
C24 .2662(15) -.1378(11) -.0128(5) .104(3) Uani d D 1 . . C
H24A .1627 -.1428 -.0550 .125 Uiso calc PR .72(3) B 1 H
H24B .3630 -.1578 -.0574 .125 Uiso calc PR .72(3) B 1 H
H24C .1960 -.1778 -.0712 .125 Uiso d PR .28(3) B 2 H
H24D .3818 -.1218 -.0369 .125 Uiso d PR .28(3) B 2 H
C25 .2621(12) -.2753(10) .0714(5) .075(2) Uani d . 1 B . C
H25A .3667 -.3451 .0731 .090 Uiso calc R 1 . . H
H25B .1668 -.3572 .0608 .090 Uiso calc R 1 . . H
N21 .2428(7) -.1712(8) .1701(3) .0601(13) Uani d . 1 B . N
H21A .1663 -.2258 .2111 .072 Uiso calc R 1 . . H
H21B .3432 -.1662 .2049 .072 Uiso calc R 1 . . H

loop_
_atom_site_aniso_label
_atom_site_aniso_U_11
_atom_site_aniso_U_22
_atom_site_aniso_U_33
_atom_site_aniso_U_12
_atom_site_aniso_U_13
_atom_site_aniso_U_23
Cl1 .0636(8) .0499(8) .0541(7) -.0035(8) .0036(6) -.0007(8)
O1 .092(3) .074(4) .087(3) -.017(3) .005(3) .013(3)
O2 .147(6) .117(6) .086(4) -.019(5) -.006(4) -.051(4)
O3 .225(9) .131(7) .107(5) -.042(7) -.054(5) .059(5)
O4 .075(3) .129(6) .228(8) -.010(4) .037(4) -.087(6)
O1A .074(3) .034(2) .053(2) .007(2) -.0083(19) .002(2)
O1B .077(3) .0305(19) .0426(19) -.001(2) -.0133(18) -.0051(17)
C11 .037(2) .033(3) .044(3) .000(2) -.004(2) .000(2)
O2A .133(5) .070(4) .106(4) .040(4) -.079(4) -.042(3)
O2B .119(4) .037(3) .069(3) .015(3) -.033(3) -.012(2)
C21 .052(3) .041(3) .047(3) -.002(3) -.009(3) .002(3)
C12 .047(3) .034(3) .039(3) -.001(2) -.010(2) -.003(2)
C13 .067(4) .062(4) .081(4) .029(4) -.024(3) -.022(4)
C14 .068(6) .058(6) .065(6) .013(5) -.003(5) -.010(5)
C14' .041(12) .056(19) .095(18) .000(13) .023(11) .033(16)
C15 .074(4) .065(4) .045(3) .012(4) .006(3) -.010(4)
N11 .048(2) .041(3) .048(2) .001(2) -.0103(19) -.006(2)
C22 .055(3) .037(3) .062(4) .004(3) -.012(3) -.009(3)
C24 .194(10) .067(6) .053(4) .013(6) .010(5) .004(4)
C25 .111(6) .054(5) .061(4) .014(5) -.003(4) -.014(4)
N21 .097(4) .038(2) .045(2) .003(4) .002(2) .007(3)

loop_
_atom_type_symbol
_atom_type_description
_atom_type_scat_dispersion_real
_atom_type_scat_dispersion_imag
_atom_type_scat_source
C C .0033 .0016 'International Tables Vol C Tables 4.2.6.8 and 6.1.1.4'
H H .0000 .0000 'International Tables Vol C Tables 4.2.6.8 and 6.1.1.4'
O O .0106 .0060 'International Tables Vol C Tables 4.2.6.8 and 6.1.1.4'
N N .0061 .0033 'International Tables Vol C Tables 4.2.6.8 and 6.1.1.4'
Cl Cl .1484 .1585 'International Tables Vol C Tables 4.2.6.8 and 6.1.1.4'

loop_
_geom_angle_atom_site_label_1
_geom_angle_atom_site_label_2
_geom_angle_atom_site_label_3
_geom_angle
O4 Cl1 O2 111.8(4)
O4 Cl1 O3 108.7(6)
O2 Cl1 O3 108.6(6)
O4 Cl1 O1 110.8(5)
O2 Cl1 O1 110.7(4)
O3 Cl1 O1 106.0(4)
C11 O1B H2B 112(4)
O1A C11 O1B 126.0(5)
O1A C11 C12 119.7(4)
O1B C11 C12 114.3(4)
C21 O2B H2B 107(5)
O2A C21 O2B 126.7(6)
O2A C21 C22 120.6(6)
O2B C21 C22 112.7(5)
C13 C12 C11 116.5(5)
C13 C12 N11 103.4(4)
C11 C12 N11 109.6(4)
C13 C12 H12 109.0
C11 C12 H12 109.0
N11 C12 H12 109.0
C14' C13 C14 37.4(12)
C14' C13 C12 107.9(9)
C14 C13 C12 104.8(5)
C14' C13 H13A 135.9
C14 C13 H13A 110.8
C12 C13 H13A 110.8
C14' C13 H13B 75.3
C14 C13 H13B 110.8
C12 C13 H13B 110.8
H13A C13 H13B 108.9
C14' C13 H13C 106.8
C14 C13 H13C 137.8
C12 C13 H13C 109.5
H13A C13 H13C 79.3
H13B C13 H13C 33.1
C14' C13 H13D 113.9
C14 C13 H13D 81.3
C12 C13 H13D 110.2
H13A C13 H13D 31.3
H13B C13 H13D 131.9
H13C C13 H13D 108.3
C13 C14 C15 104.2(6)
C13 C14 H14A 110.9
C15 C14 H14A 110.9
C13 C14 H14B 110.9
C15 C14 H14B 110.9
H14A C14 H14B 108.9
C13 C14' C15 106.0(9)
C13 C14' H14C 110.5
C15 C14' H14C 110.5
C13 C14' H14D 110.5
C15 C14' H14D 110.5
H14C C14' H14D 108.7
C14' C15 C14 37.2(12)
C14' C15 N11 102.1(11)
C14 C15 N11 105.7(5)
C14' C15 H15A 78.0
C14 C15 H15A 110.6
N11 C15 H15A 110.6
C14' C15 H15B 140.8
C14 C15 H15B 110.6
N11 C15 H15B 110.6
H15A C15 H15B 108.7
C14' C15 H15C 108.9
C14 C15 H15C 135.4
N11 C15 H15C 110.9
H15A C15 H15C 32.0
H15B C15 H15C 79.4
C14' C15 H15D 115.0
C14 C15 H15D 79.7
N11 C15 H15D 110.7
H15A C15 H15D 132.3
H15B C15 H15D 32.7
H15C C15 H15D 109.1
C15 N11 C12 108.1(4)
C15 N11 H11A 110.1
C12 N11 H11A 110.1
C15 N11 H11B 110.1
C12 N11 H11B 110.1
H11A N11 H11B 108.4
N21 C22 C21 111.5(5)
N21 C22 C23' 108.8(7)
C21 C22 C23' 127.9(13)
N21 C22 C23 99.9(6)
C21 C22 C23 109.9(6)
C23' C22 C23 30.4(11)
N21 C22 H22 111.7
C21 C22 H22 111.7
C23' C22 H22 81.5
C23 C22 H22 111.7
N21 C22 H22' 103.1
C21 C22 H22' 102.9
C23' C22 H22' 98.7
C23 C22 H22' 128.9
H22 C22 H22' 17.4
C24 C23 C22 103.4(7)
C24 C23 H23A 111.1
C22 C23 H23A 111.1
C24 C23 H23B 111.1
C22 C23 H23B 111.1
H23A C23 H23B 109.0
C22 C23' C24 104.5(9)
C22 C23' H23C 110.8
C24 C23' H23C 110.8
C22 C23' H23D 110.8
C24 C23' H23D 110.8
H23C C23' H23D 108.9
C25 C24 C23 105.6(6)
C25 C24 C23' 108.2(8)
C23 C24 C23' 30.5(11)
C25 C24 H24A 110.6
C23 C24 H24A 110.6
C23' C24 H24A 81.8
C25 C24 H24B 110.6
C23 C24 H24B 110.6
C23' C24 H24B 132.2
H24A C24 H24B 108.7
C25 C24 H24C 109.5
C23 C24 H24C 131.9
C23' C24 H24C 105.8
H24A C24 H24C 25.3
H24B C24 H24C 86.4
C25 C24 H24D 110.3
C23 C24 H24D 88.5
C23' C24 H24D 114.6
H24A C24 H24D 127.2
H24B C24 H24D 23.8
H24C C24 H24D 108.2
C24 C25 N21 105.6(6)
C24 C25 H25A 110.6
N21 C25 H25A 110.6
C24 C25 H25B 110.6
N21 C25 H25B 110.6
H25A C25 H25B 108.8
C22 N21 C25 108.5(5)
C22 N21 H21A 110.0
C25 N21 H21A 110.0
C22 N21 H21B 110.0
C25 N21 H21B 110.0
H21A N21 H21B 108.4

loop_
_geom_bond_atom_site_label_1
_geom_bond_atom_site_label_2
_geom_bond_site_symmetry_2
_geom_bond_distance
_geom_bond_publ_flag
Cl1 O4 . 1.386(6) ?
Cl1 O2 . 1.391(6) ?
Cl1 O3 . 1.400(7) ?
Cl1 O1 . 1.414(6) ?
O1A C11 . 1.219(7) yes
O1B C11 . 1.283(6) yes
O1B H2B . 1.34(11) ?
C11 C12 . 1.512(7) ?
O2A C21 . 1.184(7) yes
O2B C21 . 1.280(8) yes
O2B H2B . 1.23(10) ?
C21 C22 . 1.503(8) ?
C12 C13 . 1.515(8) ?
C12 N11 . 1.504(7) ?
C12 H12 . .98 ?
C13 C14' . 1.472(10) ?
C13 C14 . 1.493(8) ?
C13 H13A . .97 ?
C13 H13B . .97 ?
C13 H13C . .96 ?
C13 H13D . .96 ?
C14 C15 . 1.500(8) ?
C14 H14A . .97 ?
C14 H14B . .97 ?
C14' C15 . 1.484(10) ?
C14' H14C . .97 ?
C14' H14D . .97 ?
C15 N11 . 1.502(8) ?
C15 H15A . .97 ?
C15 H15B . .97 ?
C15 H15C . .96 ?
C15 H15D . .96 ?
N11 H11A . .90 ?
N11 H11B . .90 ?
C22 N21 . 1.473(8) ?
C22 C23' . 1.504(11) ?
C22 C23 . 1.539(9) ?
C22 H22 . .98 ?
C22 H22' . .98 ?
C23 C24 . 1.510(9) ?
C23 H23A . .97 ?
C23 H23B . .97 ?
C23' C24 . 1.522(11) ?
C23' H23C . .97 ?
C23' H23D . .97 ?
C24 C25 . 1.484(11) ?
C24 H24A . .97 ?
C24 H24B . .97 ?
C24 H24C . .97 ?
C24 H24D . .97 ?
C25 N21 . 1.493(8) ?
C25 H25A . .97 ?
C25 H25B . .97 ?
N21 H21A . .90 ?
N21 H21B . .90 ?

loop_
_geom_hbond_atom_site_label_D
_geom_hbond_atom_site_label_H
_geom_hbond_atom_site_label_A
_geom_hbond_site_symmetry_A
_geom_hbond_distance_DH
_geom_hbond_distance_HA
_geom_hbond_distance_DA
_geom_hbond_angle_DHA
O2B H2B O1B . 1.23(10) 1.34(11) 2.474(6) 149(8)
N11 H11B O1A 2_656 .90 2.02 2.795(6) 143.3
N11 H11B O2A 2_656 .90 2.32 2.851(7) 117.3
N11 H11A O1A . .90 2.19 2.645(6) 110.4
N11 H11A O3 . .90 2.35 3.083(9) 138.7
N21 H21A O1B 1_545 .90 2.18 2.766(6) 122.5
N21 H21A O1 2_546 .90 2.41 3.108(8) 134.2
N21 H21B O4 2_646 .90 2.15 3.000(9) 157.6

loop_
_geom_torsion_atom_site_label_1
_geom_torsion_atom_site_label_2
_geom_torsion_atom_site_label_3
_geom_torsion_atom_site_label_4
_geom_torsion
_geom_torsion_publ_flag
O1A C11 C12 C13 -112.9(6) ?
O1B C11 C12 C13 66.0(7) ?
O1A C11 C12 N11 3.9(6) yes
O1B C11 C12 N11 -177.1(4) ?
C11 C12 C13 C14' 114.6(15) ?
N11 C12 C13 C14' -5.6(16) ?
C11 C12 C13 C14 153.5(7) ?
N11 C12 C13 C14 33.3(8) yes
C14' C13 C14 C15 62.8(11) ?
C12 C13 C14 C15 -37.6(10) yes
C14 C13 C14' C15 -65.1(12) ?
C12 C13 C14' C15 26(3) ?
C13 C14' C15 C14 65.1(12) ?
C13 C14' C15 N11 -35(2) ?
C13 C14 C15 C14' -62.5(11) ?
C13 C14 C15 N11 26.8(10) yes
C14' C15 N11 C12 32.0(14) ?
C14 C15 N11 C12 -6.1(8) yes
C13 C12 N11 C15 -16.6(7) yes
C11 C12 N11 C15 -141.4(5) ?
O2A C21 C22 N21 7.8(9) yes
O2B C21 C22 N21 -170.7(6) ?
O2A C21 C22 C23' -130.3(15) ?
O2B C21 C22 C23' 51.2(16) ?
O2A C21 C22 C23 -102.0(9) ?
O2B C21 C22 C23 79.5(8) ?
N21 C22 C23 C24 40.7(10) yes
C21 C22 C23 C24 157.9(8) ?
C23' C22 C23 C24 -69.8(11) ?
N21 C22 C23' C24 -8(3) ?
C21 C22 C23' C24 131.2(14) ?
C23 C22 C23' C24 69.4(11) ?
C22 C23 C24 C25 -31.8(11) yes
C22 C23 C24 C23' 67.6(10) ?
C22 C23' C24 C25 18(3) ?
C22 C23' C24 C23 -71.8(12) ?
C23 C24 C25 N21 10.0(10) yes
C23' C24 C25 N21 -21.8(18) ?
C21 C22 N21 C25 -151.7(6) ?
C23' C22 N21 C25 -5.5(17) ?
C23 C22 N21 C25 -35.5(8) yes
C24 C25 N21 C22 16.8(9) yes
